data_4348318
loop_
_publ_author_name
'Goettel, James T.'
'Kostiuk, Nathan'
'Gerken, Michael'

_publ_section_title
;
 Interactions between SF4 and Fluoride: A Crystallographic Study of
 Solvolysis Products of SF4&#x00B7;Nitrogen-Base Adducts by HF.
;
_journal_issue 14
_journal_name_full 'Inorganic chemistry'
_journal_page_first 7126
_journal_page_last 7134
_journal_paper_doi 10.1021/acs.inorgchem.6b01112
_journal_volume 55
_journal_year 2016
_chemical_formula_sum 'C6 H8 F5 N S'
_chemical_formula_weight 221.19
_space_group_IT_number 2
_space_group_name_Hall '-P 1'
_space_group_name_H-M_alt 'P -1'
_symmetry_cell_setting triclinic
_symmetry_space_group_name_H-M 'P -1'
_atom_sites_solution_hydrogens geom
_atom_sites_solution_primary direct
_atom_sites_solution_secondary difmap
_audit_creation_method SHELXL-97
_cell_angle_alpha 61.90(2)
_cell_angle_beta 82.15(2)
_cell_angle_gamma 75.28(2)
_cell_formula_units_Z 2
_cell_length_a 7.261(16)
_cell_length_b 8.419(18)
_cell_length_c 8.705(19)
_cell_measurement_temperature 153(2)
_cell_volume 453.9(17)
_computing_cell_refinement 'APEX2 (Bruker, 2006)'
_computing_data_collection 'APEX2 (Bruker, 2006)'
_computing_data_reduction 'SAINT-Plus (Bruker, 2006)'
_computing_structure_refinement 'SHELXL-97 (Sheldrick, 2008)'
_computing_structure_solution 'SHELXS-97 (Sheldrick, 2008)'
_diffrn_ambient_temperature 153(2)
_diffrn_measured_fraction_theta_full 0.958
_diffrn_measured_fraction_theta_max 0.958
_diffrn_measurement_device_type 'Bruker Smart Apex II'
_diffrn_radiation_monochromator graphite
_diffrn_radiation_source 'fine-focus sealed tube'
_diffrn_radiation_type MoK\a
_diffrn_radiation_wavelength 0.71073
_diffrn_reflns_av_R_equivalents 0.0200
_diffrn_reflns_av_sigmaI/netI 0.0220
_diffrn_reflns_limit_h_max 9
_diffrn_reflns_limit_h_min -9
_diffrn_reflns_limit_k_max 10
_diffrn_reflns_limit_k_min -11
_diffrn_reflns_limit_l_max 11
_diffrn_reflns_limit_l_min -11
_diffrn_reflns_number 5142
_diffrn_reflns_theta_full 28.01
_diffrn_reflns_theta_max 28.01
_diffrn_reflns_theta_min 2.65
_exptl_absorpt_coefficient_mu 0.389
_exptl_absorpt_correction_T_max 0.7456
_exptl_absorpt_correction_T_min 0.6571
_exptl_absorpt_correction_type multi-scan
_exptl_absorpt_process_details
; 
SADABS (Sheldrick, 2004)
;
_exptl_crystal_density_diffrn 1.618
_exptl_crystal_density_method 'not measured'
_exptl_crystal_description block
_exptl_crystal_F_000 224
_exptl_crystal_size_max 0.279
_exptl_crystal_size_mid 0.228
_exptl_crystal_size_min 0.157
_refine_diff_density_max 0.307
_refine_diff_density_min -0.340
_refine_diff_density_rms 0.047
_refine_ls_extinction_method none
_refine_ls_goodness_of_fit_ref 1.025
_refine_ls_hydrogen_treatment constr
_refine_ls_matrix_type full
_refine_ls_number_parameters 119
_refine_ls_number_reflns 2101
_refine_ls_number_restraints 0
_refine_ls_restrained_S_all 1.025
_refine_ls_R_factor_all 0.0344
_refine_ls_R_factor_gt 0.0295
_refine_ls_shift/su_max 0.001
_refine_ls_shift/su_mean 0.000
_refine_ls_structure_factor_coef Fsqd
_refine_ls_weighting_details 'calc w=1/[\s^2^(Fo^2^)+(0.0502P)^2^+0.1364P] where P=(Fo^2^+2Fc^2^)/3'
_refine_ls_weighting_scheme calc
_refine_ls_wR_factor_gt 0.0831
_refine_ls_wR_factor_ref 0.0884
_reflns_number_gt 1854
_reflns_number_total 2101
_reflns_threshold_expression >2sigma(I)
_cod_data_source_file ic6b01112_si_002.cif
_cod_data_source_block mg12072_0m
_cod_original_sg_symbol_H-M P-1
_cod_database_code 4348318

loop_
_symmetry_equiv_pos_as_xyz
'x, y, z'
'-x, -y, -z'

loop_
_atom_site_label
_atom_site_type_symbol
_atom_site_fract_x
_atom_site_fract_y
_atom_site_fract_z
_atom_site_U_iso_or_equiv
_atom_site_adp_type
_atom_site_occupancy
_atom_site_symmetry_multiplicity
_atom_site_calc_flag
_atom_site_refinement_flags
S1 S 0.95932(5) 1.08741(5) 0.64352(4) 0.02978(12) Uani 1 1 d .
F1 F 0.95743(14) 1.00158(13) 0.84419(11) 0.0404(2) Uani 1 1 d .
F2 F 0.93767(17) 1.29005(13) 0.60413(13) 0.0508(3) Uani 1 1 d .
F3 F 1.19169(14) 1.06137(15) 0.65114(13) 0.0478(3) Uani 1 1 d .
F4 F 0.72486(14) 1.12226(16) 0.65734(14) 0.0527(3) Uani 1 1 d .
F5 F 0.99636(12) 0.73835(12) 0.72265(11) 0.0350(2) Uani 1 1 d .
N1 N 0.75165(16) 0.56936(16) 0.78359(15) 0.0286(2) Uani 1 1 d .
H1A H 0.8392 0.6331 0.7624 0.034 Uiso 1 1 calc R
C1 C 0.6109(2) 0.6324(2) 0.67263(19) 0.0350(3) Uani 1 1 d .
H1 H 0.6054 0.7472 0.5710 0.042 Uiso 1 1 calc R
C2 C 0.4743(2) 0.5355(2) 0.7019(2) 0.0356(3) Uani 1 1 d .
H2 H 0.3746 0.5833 0.6212 0.043 Uiso 1 1 calc R
C3 C 0.48046(19) 0.3686(2) 0.84803(19) 0.0298(3) Uani 1 1 d .
C6 C 0.3334(2) 0.2603(3) 0.8821(3) 0.0461(4) Uani 1 1 d .
H6A H 0.2083 0.3442 0.8490 0.069 Uiso 1 1 calc R
H6B H 0.3308 0.1733 1.0063 0.069 Uiso 1 1 calc R
H6C H 0.3641 0.1919 0.8135 0.069 Uiso 1 1 calc R
C4 C 0.62702(19) 0.30571(19) 0.96239(18) 0.0289(3) Uani 1 1 d .
H4 H 0.6358 0.1914 1.0650 0.035 Uiso 1 1 calc R
C5 C 0.75931(19) 0.40933(19) 0.92672(18) 0.0285(3) Uani 1 1 d .
H5 H 0.8592 0.3660 1.0062 0.034 Uiso 1 1 calc R

loop_
_atom_site_aniso_label
_atom_site_aniso_U_11
_atom_site_aniso_U_22
_atom_site_aniso_U_33
_atom_site_aniso_U_23
_atom_site_aniso_U_13
_atom_site_aniso_U_12
S1 0.0394(2) 0.02634(19) 0.02234(18) -0.00974(14) -0.00297(13) -0.00650(13)
F1 0.0556(6) 0.0421(5) 0.0223(4) -0.0128(4) -0.0018(4) -0.0117(4)
F2 0.0840(8) 0.0280(5) 0.0409(5) -0.0161(4) -0.0047(5) -0.0106(5)
F3 0.0434(5) 0.0525(6) 0.0420(5) -0.0116(5) -0.0026(4) -0.0205(4)
F4 0.0405(6) 0.0567(7) 0.0472(6) -0.0167(5) -0.0050(4) -0.0002(5)
F5 0.0357(4) 0.0326(4) 0.0352(5) -0.0093(4) -0.0054(3) -0.0150(3)
N1 0.0263(5) 0.0306(6) 0.0302(6) -0.0130(5) 0.0009(4) -0.0104(4)
C1 0.0358(7) 0.0338(7) 0.0270(7) -0.0055(6) -0.0026(5) -0.0098(6)
C2 0.0297(7) 0.0426(8) 0.0312(7) -0.0126(6) -0.0075(5) -0.0075(6)
C3 0.0256(6) 0.0337(7) 0.0338(7) -0.0185(6) 0.0021(5) -0.0077(5)
C6 0.0366(8) 0.0503(10) 0.0598(11) -0.0272(9) 0.0029(7) -0.0211(7)
C4 0.0303(7) 0.0250(6) 0.0283(7) -0.0100(5) -0.0001(5) -0.0055(5)
C5 0.0272(6) 0.0286(6) 0.0293(7) -0.0132(5) -0.0043(5) -0.0033(5)

loop_
_atom_type_symbol
_atom_type_description
_atom_type_scat_dispersion_real
_atom_type_scat_dispersion_imag
_atom_type_scat_source
C C 0.0033 0.0016 'International Tables Vol C Tables 4.2.6.8 and 6.1.1.4'
H H 0.0000 0.0000 'International Tables Vol C Tables 4.2.6.8 and 6.1.1.4'
N N 0.0061 0.0033 'International Tables Vol C Tables 4.2.6.8 and 6.1.1.4'
F F 0.0171 0.0103 'International Tables Vol C Tables 4.2.6.8 and 6.1.1.4'
S S 0.1246 0.1234 'International Tables Vol C Tables 4.2.6.8 and 6.1.1.4'

loop_
_geom_angle_atom_site_label_1
_geom_angle_atom_site_label_2
_geom_angle_atom_site_label_3
_geom_angle
F2 S1 F1 97.80(7)
F2 S1 F4 87.67(7)
F1 S1 F4 87.13(6)
F2 S1 F3 88.06(7)
F1 S1 F3 86.83(6)
F4 S1 F3 172.06(6)
F2 S1 F5 177.96(5)
F1 S1 F5 80.16(6)
F4 S1 F5 92.28(6)
F3 S1 F5 91.75(5)
C1 N1 C5 119.63(15)
N1 C1 C2 121.28(17)
C1 C2 C3 120.12(16)
C2 C3 C4 117.82(16)
C2 C3 C6 121.01(17)
C4 C3 C6 121.17(18)
C5 C4 C3 119.46(17)
N1 C5 C4 121.68(16)

loop_
_geom_bond_atom_site_label_1
_geom_bond_atom_site_label_2
_geom_bond_distance
S1 F2 1.543(4)
S1 F1 1.544(4)
S1 F4 1.650(4)
S1 F3 1.652(4)
S1 F5 2.632(6)
N1 C1 1.330(3)
N1 C5 1.331(3)
C1 C2 1.365(3)
C2 C3 1.376(3)
C3 C4 1.382(3)
C3 C6 1.488(3)
C4 C5 1.367(3)

loop_
_geom_hbond_atom_site_label_D
_geom_hbond_atom_site_label_H
_geom_hbond_atom_site_label_A
_geom_hbond_distance_DH
_geom_hbond_distance_HA
_geom_hbond_distance_DA
_geom_hbond_angle_DHA
N1 H1A F5 0.88 1.52 2.404(4) 177.6
